data_2204960
loop_
_publ_author_name
'Ravikumar, K.'
'Sridhar, B.'
'Mahesh, M.'
'Narayana Reddy, V. V.'

_publ_section_title
;
 A diastereoisomer of furo[3,2-<i>c</i>]quinoline
;
_journal_issue 1
_journal_name_full 'Acta Crystallographica Section E'
_journal_page_first o195
_journal_page_last o197
_journal_paper_doi 10.1107/S1600536804033550
_journal_volume 61
_journal_year 2005
_chemical_formula_iupac 'C17 H16 Cl N O'
_chemical_formula_moiety 'C17 H16 Cl N O'
_chemical_formula_sum 'C17 H16 Cl N O'
_chemical_formula_weight 285.76
_chemical_name_systematic
;
4-(4-chlorophenyl)-2,3,3a,4,5,9b-hexahydrofuro[3,2-c]quinoline
;
_space_group_IT_number 61
_symmetry_cell_setting orthorhombic
_symmetry_space_group_name_Hall '-P 2ac 2ab'
_symmetry_space_group_name_H-M 'P b c a'
_atom_sites_solution_hydrogens geom
_atom_sites_solution_primary direct
_atom_sites_solution_secondary difmap
_audit_creation_method SHELXL97
_cell_angle_alpha 90.00
_cell_angle_beta 90.00
_cell_angle_gamma 90.00
_cell_formula_units_Z 8
_cell_length_a 14.1068(9)
_cell_length_b 9.5526(6)
_cell_length_c 21.1298(13)
_cell_measurement_reflns_used 5262
_cell_measurement_temperature 273(2)
_cell_measurement_theta_max 27.858
_cell_measurement_theta_min 2.409
_cell_volume 2847.4(3)
_computing_cell_refinement 'SAINT (Bruker, 2001)'
_computing_data_collection 'SMART (Bruker, 2001)'
_computing_data_reduction SAINT
_computing_molecular_graphics 'SHELXTL-PC (Sheldrick, 1990)'
_computing_publication_material 'SHELXL97 and PARST (Nardelli, 1995)'
_computing_structure_refinement 'SHELXL97 (Sheldrick, 1997)'
_computing_structure_solution 'SHELXS97 (Sheldrick, 1997)'
_diffrn_ambient_temperature 273(2)
_diffrn_measured_fraction_theta_full 0.989
_diffrn_measured_fraction_theta_max 0.989
_diffrn_measurement_device 'Bruker SMART APEX CCD area-detector'
_diffrn_measurement_device_type 'Bruker SMART APEX CCD area-detector'
_diffrn_measurement_method \w
_diffrn_radiation_monochromator graphite
_diffrn_radiation_source 'fine-focus sealed tube'
_diffrn_radiation_type MoK\a
_diffrn_radiation_wavelength 0.71073
_diffrn_reflns_av_R_equivalents 0.0230
_diffrn_reflns_av_sigmaI/netI 0.0133
_diffrn_reflns_limit_h_max 18
_diffrn_reflns_limit_h_min -18
_diffrn_reflns_limit_k_max 12
_diffrn_reflns_limit_k_min -12
_diffrn_reflns_limit_l_max 27
_diffrn_reflns_limit_l_min -27
_diffrn_reflns_number 30760
_diffrn_reflns_theta_full 28.02
_diffrn_reflns_theta_max 28.02
_diffrn_reflns_theta_min 1.93
_diffrn_standards_number 0
_exptl_absorpt_coefficient_mu 0.263
_exptl_absorpt_correction_type none
_exptl_crystal_colour colourless
_exptl_crystal_density_diffrn 1.333
_exptl_crystal_density_meas ?
_exptl_crystal_density_method .
_exptl_crystal_description needle
_exptl_crystal_F_000 1200
_exptl_crystal_size_max 0.18
_exptl_crystal_size_mid 0.15
_exptl_crystal_size_min 0.13
_refine_diff_density_max 0.438
_refine_diff_density_min -0.243
_refine_ls_extinction_method none
_refine_ls_goodness_of_fit_ref 1.136
_refine_ls_hydrogen_treatment mixed
_refine_ls_matrix_type full
_refine_ls_number_parameters 185
_refine_ls_number_reflns 3412
_refine_ls_number_restraints 0
_refine_ls_restrained_S_all 1.136
_refine_ls_R_factor_all 0.0629
_refine_ls_R_factor_gt 0.0564
_refine_ls_shift/su_max 0.000
_refine_ls_shift/su_mean 0.000
_refine_ls_structure_factor_coef Fsqd
_refine_ls_weighting_details 'calc w = 1/[\s^2^(Fo^2^)+(0.0667P)^2^+0.9682P] where P=(Fo^2^+2Fc^2^)/3'
_refine_ls_weighting_scheme calc
_refine_ls_wR_factor_gt 0.1456
_refine_ls_wR_factor_ref 0.1503
_reflns_number_gt 3010
_reflns_number_total 3412
_reflns_threshold_expression I>2\s(I)
_cod_data_source_file rz6035.cif
_cod_data_source_block I
_cod_depositor_comments
;
The following automatic conversions were performed:
'_symmetry_cell_setting' value 'Orthorhombic' changed to 'orthorhombic'
according to '/home/saulius/struct/CIF-dictionaries/cif_core.dic'
dictionary named 'cif_core.dic' version 2.4.1 from 2010-06-29.

Automatic conversion script
Id: cif_fix_enum 1527 2010-12-29 10:47:43Z saulius 

The following automatic conversions were performed:

'_symmetry_cell_setting' value 'Orthorhombic' changed to
'orthorhombic' according to
/home/saulius/struct/CIF-dictionaries/cif_core.dic dictionary named
'cif_core.dic' version 2.4.1 from 2010-06-29.

Automatic conversion script
Id: cif_fix_values 1715 2011-07-08 13:25:40Z adriana 
;
_cod_database_code 2204960
_cod_database_fobs_code 2204960

loop_
_symmetry_equiv_pos_as_xyz
'x, y, z'
'-x+1/2, -y, z+1/2'
'-x, y+1/2, -z+1/2'
'x+1/2, -y+1/2, -z'
'-x, -y, -z'
'x-1/2, y, -z-1/2'
'x, -y-1/2, z-1/2'
'-x-1/2, y-1/2, z'

loop_
_atom_site_label
_atom_site_fract_x
_atom_site_fract_y
_atom_site_fract_z
_atom_site_U_iso_or_equiv
_atom_site_adp_type
_atom_site_calc_flag
_atom_site_refinement_flags
_atom_site_occupancy
_atom_site_type_symbol
Cl1 0.73739(5) 0.13204(8) 0.44457(3) 0.0814(3) Uani d . 1 Cl
O1 0.28980(9) 0.10167(16) 0.74049(7) 0.0619(4) Uani d . 1 O
N1 0.57431(10) 0.08259(17) 0.74260(7) 0.0457(4) Uani d . 1 N
C1 0.43501(15) 0.0678(2) 0.91723(10) 0.0586(5) Uani d . 1 C
H1 0.4041 0.0661 0.9561 0.070 Uiso calc R 1 H
C2 0.38578(13) 0.0441(2) 0.86199(9) 0.0516(4) Uani d . 1 C
H2 0.3210 0.0266 0.8641 0.062 Uiso calc R 1 H
C3 0.43004(11) 0.04555(17) 0.80327(8) 0.0416(4) Uani d . 1 C
C4 0.37363(11) 0.01643(19) 0.74395(9) 0.0475(4) Uani d . 1 C
H4 0.3556 -0.0826 0.7429 0.057 Uiso calc R 1 H
C5 0.31865(13) 0.2338(2) 0.71568(12) 0.0623(5) Uani d . 1 C
H5A 0.3316 0.2988 0.7499 0.075 Uiso calc R 1 H
H5B 0.2689 0.2730 0.6893 0.075 Uiso calc R 1 H
C6 0.40784(13) 0.2095(2) 0.67667(10) 0.0566(5) Uani d . 1 C
H6A 0.4603 0.2647 0.6928 0.068 Uiso calc R 1 H
H6B 0.3974 0.2337 0.6326 0.068 Uiso calc R 1 H
C7 0.42753(11) 0.05282(19) 0.68395(8) 0.0436(4) Uani d . 1 C
H7 0.3988 0.0028 0.6483 0.052 Uiso calc R 1 H
C8 0.53218(10) 0.01237(17) 0.68851(8) 0.0406(4) Uani d . 1 C
H8 0.5359 -0.0888 0.6958 0.049 Uiso calc R 1 H
C9 0.52748(10) 0.07396(17) 0.80020(8) 0.0396(4) Uani d . 1 C
C10 0.57695(13) 0.0977(2) 0.85662(9) 0.0506(4) Uani d . 1 C
H10 0.6416 0.1163 0.8553 0.061 Uiso calc R 1 H
C11 0.53125(15) 0.0940(2) 0.91392(9) 0.0568(5) Uani d . 1 C
H11 0.5654 0.1092 0.9509 0.068 Uiso calc R 1 H
C12 0.58525(11) 0.04536(17) 0.62813(8) 0.0415(4) Uani d . 1 C
C13 0.58729(16) -0.0527(2) 0.57999(11) 0.0606(5) Uani d . 1 C
H13 0.5574 -0.1385 0.5859 0.073 Uiso calc R 1 H
C14 0.63258(17) -0.0262(2) 0.52357(10) 0.0659(6) Uani d . 1 C
H14 0.6333 -0.0933 0.4917 0.079 Uiso calc R 1 H
C15 0.67653(13) 0.0999(2) 0.51499(9) 0.0535(5) Uani d . 1 C
C16 0.67550(15) 0.1999(2) 0.56133(10) 0.0600(5) Uani d . 1 C
H16 0.7052 0.2857 0.5549 0.072 Uiso calc R 1 H
C17 0.62967(14) 0.1720(2) 0.61793(9) 0.0538(5) Uani d . 1 C
H17 0.6289 0.2396 0.6496 0.065 Uiso calc R 1 H
H1N 0.6370(18) 0.076(2) 0.7445(10) 0.058(6) Uiso d . 1 H

loop_
_atom_site_aniso_label
_atom_site_aniso_U_11
_atom_site_aniso_U_22
_atom_site_aniso_U_33
_atom_site_aniso_U_12
_atom_site_aniso_U_13
_atom_site_aniso_U_23
Cl1 0.0698(4) 0.1275(6) 0.0469(3) 0.0022(3) 0.0102(2) 0.0009(3)
O1 0.0247(5) 0.0870(10) 0.0740(9) -0.0009(6) -0.0033(6) 0.0072(8)
N1 0.0254(6) 0.0636(9) 0.0480(8) -0.0038(6) -0.0029(5) -0.0008(7)
C1 0.0628(12) 0.0631(12) 0.0499(10) 0.0036(10) 0.0098(9) 0.0102(9)
C2 0.0412(9) 0.0531(10) 0.0606(11) -0.0018(8) 0.0073(8) 0.0114(8)
C3 0.0325(7) 0.0395(8) 0.0528(9) -0.0019(6) -0.0003(6) 0.0068(7)
C4 0.0286(7) 0.0512(10) 0.0627(10) -0.0091(7) -0.0034(7) 0.0021(8)
C5 0.0385(9) 0.0689(13) 0.0795(14) 0.0091(9) -0.0062(9) -0.0033(11)
C6 0.0413(9) 0.0584(11) 0.0702(12) 0.0083(8) -0.0002(8) 0.0135(9)
C7 0.0299(7) 0.0516(9) 0.0495(9) -0.0055(6) -0.0075(6) -0.0022(7)
C8 0.0331(7) 0.0390(8) 0.0498(9) -0.0006(6) -0.0032(6) -0.0003(7)
C9 0.0312(7) 0.0393(8) 0.0483(9) 0.0007(6) -0.0032(6) 0.0039(7)
C10 0.0393(8) 0.0592(11) 0.0533(10) -0.0010(8) -0.0082(7) 0.0041(8)
C11 0.0611(11) 0.0611(11) 0.0480(10) 0.0029(9) -0.0096(8) 0.0045(8)
C12 0.0337(7) 0.0423(8) 0.0484(9) 0.0054(6) -0.0030(6) -0.0022(7)
C13 0.0674(12) 0.0455(10) 0.0689(13) -0.0013(9) 0.0050(10) -0.0115(9)
C14 0.0741(14) 0.0672(13) 0.0564(12) 0.0077(11) 0.0047(10) -0.0206(10)
C15 0.0413(9) 0.0751(13) 0.0441(9) 0.0100(9) 0.0011(7) 0.0004(8)
C16 0.0617(12) 0.0606(12) 0.0577(11) -0.0101(9) 0.0089(9) 0.0004(9)
C17 0.0580(11) 0.0529(10) 0.0505(10) -0.0098(8) 0.0084(8) -0.0091(8)

loop_
_atom_type_symbol
_atom_type_description
_atom_type_scat_dispersion_real
_atom_type_scat_dispersion_imag
_atom_type_scat_source
C C 0.0033 0.0016 'International Tables Vol C Tables 4.2.6.8 and 6.1.1.4'
H H 0 0 'International Tables Vol C Tables 4.2.6.8 and 6.1.1.4'
N N 0.0061 0.0033 'International Tables Vol C Tables 4.2.6.8 and 6.1.1.4'
O O 0.0106 0.006 'International Tables Vol C Tables 4.2.6.8 and 6.1.1.4'
F F 0.0171 0.0103 'International Tables Vol C Tables 4.2.6.8 and 6.1.1.4'
Cl Cl 0.1484 0.1585 'International Tables Vol C Tables 4.2.6.8 and 6.1.1.4'

loop_
_geom_angle_atom_site_label_1
_geom_angle_atom_site_label_2
_geom_angle_atom_site_label_3
_geom_angle
C5 O1 C4 106.58(13)
C9 N1 C8 117.91(13)
C9 N1 H1N 115.5(14)
C8 N1 H1N 114.3(14)
C2 C1 C11 118.83(18)
C2 C1 H1 120.6
C11 C1 H1 120.6
C1 C2 C3 121.93(17)
C1 C2 H2 119.0
C3 C2 H2 119.0
C2 C3 C9 118.93(16)
C2 C3 C4 120.17(15)
C9 C3 C4 120.90(15)
O1 C4 C3 111.80(15)
O1 C4 C7 103.87(14)
C3 C4 C7 112.76(13)
O1 C4 H4 109.4
C3 C4 H4 109.4
C7 C4 H4 109.4
O1 C5 C6 107.46(16)
O1 C5 H5A 110.2
C6 C5 H5A 110.2
O1 C5 H5B 110.2
C6 C5 H5B 110.2
H5A C5 H5B 108.5
C5 C6 C7 104.16(16)
C5 C6 H6A 110.9
C7 C6 H6A 110.9
C5 C6 H6B 110.9
C7 C6 H6B 110.9
H6A C6 H6B 108.9
C4 C7 C8 111.90(14)
C4 C7 C6 102.54(14)
C8 C7 C6 115.38(14)
C4 C7 H7 108.9
C8 C7 H7 108.9
C6 C7 H7 108.9
N1 C8 C12 111.41(13)
N1 C8 C7 109.15(13)
C12 C8 C7 111.85(13)
N1 C8 H8 108.1
C12 C8 H8 108.1
C7 C8 H8 108.1
N1 C9 C10 120.01(14)
N1 C9 C3 121.25(15)
C10 C9 C3 118.72(16)
C11 C10 C9 120.86(16)
C11 C10 H10 119.6
C9 C10 H10 119.6
C10 C11 C1 120.72(18)
C10 C11 H11 119.6
C1 C11 H11 119.6
C17 C12 C13 118.00(17)
C17 C12 C8 122.65(15)
C13 C12 C8 119.32(16)
C14 C13 C12 121.49(19)
C14 C13 H13 119.3
C12 C13 H13 119.3
C15 C14 C13 119.18(18)
C15 C14 H14 120.4
C13 C14 H14 120.4
C14 C15 C16 121.04(18)
C14 C15 Cl1 119.42(16)
C16 C15 Cl1 119.51(17)
C15 C16 C17 119.21(19)
C15 C16 H16 120.4
C17 C16 H16 120.4
C12 C17 C16 121.07(18)
C12 C17 H17 119.5
C16 C17 H17 119.5

loop_
_geom_bond_atom_site_label_1
_geom_bond_atom_site_label_2
_geom_bond_distance
_geom_bond_publ_flag
Cl1 C15 1.7450(19) y
O1 C5 1.426(3) y
O1 C4 1.438(2) y
N1 C9 1.387(2) y
N1 C8 1.452(2) y
N1 H1N 0.89(3) ?
C1 C2 1.377(3) ?
C1 C11 1.382(3) ?
C1 H1 0.9300 ?
C2 C3 1.389(2) ?
C2 H2 0.9300 ?
C3 C9 1.403(2) ?
C3 C4 1.510(2) ?
C4 C7 1.519(2) ?
C4 H4 0.9800 ?
C5 C6 1.522(3) ?
C5 H5A 0.9700 ?
C5 H5B 0.9700 ?
C6 C7 1.530(3) ?
C6 H6A 0.9700 ?
C6 H6B 0.9700 ?
C7 C8 1.529(2) ?
C7 H7 0.9800 ?
C8 C12 1.512(2) ?
C8 H8 0.9800 ?
C9 C10 1.400(2) ?
C10 C11 1.372(3) ?
C10 H10 0.9300 ?
C11 H11 0.9300 ?
C12 C17 1.379(2) ?
C12 C13 1.383(3) ?
C13 C14 1.376(3) ?
C13 H13 0.9300 ?
C14 C15 1.367(3) ?
C14 H14 0.9300 ?
C15 C16 1.368(3) ?
C16 C17 1.386(3) ?
C16 H16 0.9300 ?
C17 H17 0.9300 ?

loop_
_geom_hbond_atom_site_label_D
_geom_hbond_atom_site_label_H
_geom_hbond_atom_site_label_A
_geom_hbond_site_symmetry_A
_geom_hbond_distance_DH
_geom_hbond_distance_HA
_geom_hbond_distance_DA
_geom_hbond_angle_DHA
N1 H1N O1 6_657 0.89(3) 2.19(3) 3.066(2) 168(2)
C6 H6A N1 . 0.97 2.60 2.988(2) 105

loop_
_geom_torsion_atom_site_label_1
_geom_torsion_atom_site_label_2
_geom_torsion_atom_site_label_3
_geom_torsion_atom_site_label_4
_geom_torsion
C11 C1 C2 C3 0.1(3)
C1 C2 C3 C9 -0.9(3)
C1 C2 C3 C4 178.88(18)
C5 O1 C4 C3 82.63(18)
C5 O1 C4 C7 -39.23(19)
C2 C3 C4 O1 51.0(2)
C9 C3 C4 O1 -129.20(16)
C2 C3 C4 C7 167.60(16)
C9 C3 C4 C7 -12.6(2)
C4 O1 C5 C6 25.6(2)
O1 C5 C6 C7 -1.8(2)
O1 C4 C7 C8 160.88(14)
C3 C4 C7 C8 39.7(2)
O1 C4 C7 C6 36.64(16)
C3 C4 C7 C6 -84.58(17)
C5 C6 C7 C4 -20.90(18)
C5 C6 C7 C8 -142.80(17)
C9 N1 C8 C12 173.43(14)
C9 N1 C8 C7 49.4(2)
C4 C7 C8 N1 -57.68(18)
C6 C7 C8 N1 59.05(19)
C4 C7 C8 C12 178.58(14)
C6 C7 C8 C12 -64.70(19)
C8 N1 C9 C10 159.12(16)
C8 N1 C9 C3 -22.7(2)
C2 C3 C9 N1 -177.22(16)
C4 C3 C9 N1 3.0(2)
C2 C3 C9 C10 1.0(2)
C4 C3 C9 C10 -178.84(16)
N1 C9 C10 C11 177.95(17)
C3 C9 C10 C11 -0.3(3)
C9 C10 C11 C1 -0.6(3)
C2 C1 C11 C10 0.6(3)
N1 C8 C12 C17 -32.0(2)
C7 C8 C12 C17 90.48(19)
N1 C8 C12 C13 150.18(17)
C7 C8 C12 C13 -87.35(19)
C17 C12 C13 C14 0.4(3)
C8 C12 C13 C14 178.35(18)
C12 C13 C14 C15 0.0(3)
C13 C14 C15 C16 -0.4(3)
C13 C14 C15 Cl1 177.92(17)
C14 C15 C16 C17 0.5(3)
Cl1 C15 C16 C17 -177.90(16)
C13 C12 C17 C16 -0.4(3)
C8 C12 C17 C16 -178.25(18)
C15 C16 C17 C12 0.0(3)
